data_7244113
loop_
_publ_author_name
'Zhu, Juan'
'Liu, Zhao-Yang'
'Li, Shuang-bao'
'Huang, He'
'Jiang, Bao-Xu'
'Zhang, Yu-Teng'

_publ_section_title
;
 Stepwise synthesis of Zr-based metal--organic frameworks: incorporating a
 trinuclear zirconocene-based metallo-pyridine ligand
;
_journal_issue 3
_journal_name_full CrystEngComm
_journal_page_first 475
_journal_page_last 478
_journal_paper_doi 10.1039/D1CE01418H
_journal_volume 24
_journal_year 2022
_chemical_formula_moiety 'C66 H62 Cl2 N6 Ni O20 Zr6, 2(Cl), 4(C4 H9 N O)'
_chemical_formula_sum 'C82 H98 Cl4 N10 Ni O24 Zr6'
_chemical_formula_weight 2355.53
_chemical_name_systematic ZrMOF-Ni
_space_group_crystal_system triclinic
_space_group_IT_number 2
_space_group_name_Hall '-P 1'
_space_group_name_H-M_alt 'P -1'
_atom_sites_solution_hydrogens mixed
_atom_sites_solution_primary dual
_audit_creation_date 2021-10-23
_audit_creation_method
;
Olex2 1.2
(compiled 2018.05.29 svn.r3508 for OlexSys, GUI svn.r5506)
;
_audit_update_record
;
2021-11-24 deposited with the CCDC.	2021-12-23 downloaded from the CCDC.
;
_cell_angle_alpha 82.573(2)
_cell_angle_beta 76.173(2)
_cell_angle_gamma 75.347(2)
_cell_formula_units_Z 1
_cell_length_a 11.3213(6)
_cell_length_b 12.5450(7)
_cell_length_c 21.9866(13)
_cell_measurement_reflns_used 7881
_cell_measurement_temperature 150(2)
_cell_measurement_theta_max 26.12
_cell_measurement_theta_min 2.23
_cell_volume 2925.7(3)
_computing_cell_refinement 'SAINT V8.40B (?, 2016)'
_computing_data_reduction 'SAINT V8.40B (?, 2016)'
_computing_molecular_graphics 'Olex2 (Dolomanov et al., 2009)'
_computing_publication_material 'Olex2 (Dolomanov et al., 2009)'
_computing_structure_refinement 'ShelXL (Sheldrick, 2015)'
_computing_structure_solution 'ShelXT (Sheldrick, 2015)'
_diffrn_ambient_temperature 150.0
_diffrn_measured_fraction_theta_full 0.997
_diffrn_measured_fraction_theta_max 0.994
_diffrn_measurement_device_type 'Bruker APEX-II CCD'
_diffrn_measurement_method '\f and \w scans'
_diffrn_radiation_type MoK\a
_diffrn_radiation_wavelength 0.71073
_diffrn_reflns_av_R_equivalents 0.0824
_diffrn_reflns_av_unetI/netI 0.0488
_diffrn_reflns_Laue_measured_fraction_full 0.997
_diffrn_reflns_Laue_measured_fraction_max 0.994
_diffrn_reflns_limit_h_max 14
_diffrn_reflns_limit_h_min -14
_diffrn_reflns_limit_k_max 15
_diffrn_reflns_limit_k_min -15
_diffrn_reflns_limit_l_max 27
_diffrn_reflns_limit_l_min -27
_diffrn_reflns_number 74995
_diffrn_reflns_point_group_measured_fraction_full 0.997
_diffrn_reflns_point_group_measured_fraction_max 0.994
_diffrn_reflns_theta_full 25.242
_diffrn_reflns_theta_max 26.415
_diffrn_reflns_theta_min 2.208
_diffrn_standards_number 0
_exptl_absorpt_coefficient_mu 0.823
_exptl_absorpt_correction_T_max 0.0276
_exptl_absorpt_correction_T_min 0.0111
_exptl_absorpt_correction_type none
_exptl_absorpt_process_details
;
SADABS-2016/2 (Bruker,2016/2) was used for absorption correction.
wR2(int) was 0.0722 before and 0.0678 after correction.
The Ratio of minimum to maximum transmission is 0.4022.
The \l/2 correction factor is Not present.
;
_exptl_crystal_colour colourless
_exptl_crystal_colour_primary colourless
_exptl_crystal_density_diffrn 1.337
_exptl_crystal_description block
_exptl_crystal_F_000 1188
_exptl_crystal_size_max 0.18
_exptl_crystal_size_mid 0.17
_exptl_crystal_size_min 0.15
_refine_diff_density_max 0.563
_refine_diff_density_min -0.661
_refine_diff_density_rms 0.106
_refine_ls_extinction_method none
_refine_ls_goodness_of_fit_ref 1.031
_refine_ls_hydrogen_treatment mixed
_refine_ls_matrix_type full
_refine_ls_number_parameters 592
_refine_ls_number_reflns 11954
_refine_ls_number_restraints 0
_refine_ls_restrained_S_all 1.031
_refine_ls_R_factor_all 0.0650
_refine_ls_R_factor_gt 0.0477
_refine_ls_shift/su_max 0.000
_refine_ls_shift/su_mean 0.000
_refine_ls_structure_factor_coef Fsqd
_refine_ls_weighting_details 'w=1/[\s^2^(Fo^2^)+(0.0894P)^2^+0.0121P] where P=(Fo^2^+2Fc^2^)/3'
_refine_ls_weighting_scheme calc
_refine_ls_wR_factor_gt 0.1317
_refine_ls_wR_factor_ref 0.1446
_reflns_Friedel_coverage 0.000
_reflns_number_gt 9110
_reflns_number_total 11954
_reflns_threshold_expression 'I > 2\s(I)'
_cod_data_source_file d1ce01418h2.cif
_cod_data_source_block 2109222
_cod_depositor_comments 'Adding full bibliography for 7244112--7244113.cif.'
_cod_database_code 7244113
_shelx_shelxl_version_number 2017/1
_shelx_space_group_comment
;
The symmetry employed for this shelxl refinement is uniquely defined
by the following loop, which should always be used as a source of
symmetry information in preference to the above space-group names.
They are only intended as comments.
;
_shelx_estimated_absorpt_t_max 0.886
_shelx_estimated_absorpt_t_min 0.866
_olex2_refinement_description
;
1. Fixed Uiso
 At 1.2 times of:
  All C(H) groups, All N(H) groups
 At 1.5 times of:
  All C(H,H,H) groups
2.a Aromatic/amide H refined with riding coordinates:
 C00L(H00L), C00M(H00M), C00N(H00N), N00Q(H00Q), C00R(H00R), C00T(H00T),
 C00W(H00W), C00X(H00X), C00Z(H00Z), C012(H012), C013(H013), C015(H015),
 C017(H017), C018(H018), C019(H019), C01A(H01A), C01B(H01B), C01C(H01C),
 C01F(H01F), C01G(H01G), C01H(H01H), C01J(H01J), C01K(H01K), C01L(H01L),
 C01Q(H01Q), C01R(H01R), C01S(H01S), C01T(H01T)
2.b Idealised Me refined as rotating group:
 C00V(H00A,H00B,H00C), C016(H01D,H01E,H01I), C01E(H01M,H01N,H01O), C01I(H01P,
 H01U,H01V), C01P(H01W,H01X,H01Y), C01U(H01Z,H,HA)
;
_olex2_submission_special_instructions 'No special instructions were received'

loop_
_space_group_symop_operation_xyz
'x, y, z'
'-x, -y, -z'

loop_
_atom_site_label
_atom_site_type_symbol
_atom_site_fract_x
_atom_site_fract_y
_atom_site_fract_z
_atom_site_U_iso_or_equiv
_atom_site_adp_type
_atom_site_occupancy
_atom_site_site_symmetry_order
_atom_site_calc_flag
_atom_site_refinement_flags_posn
_atom_site_refinement_flags_adp
_atom_site_refinement_flags_occupancy
_atom_site_disorder_assembly
_atom_site_disorder_group
Zr01 Zr 0.64872(4) 0.03931(3) 0.17374(2) 0.02918(11) Uani 1 1 d . . . . .
Zr02 Zr 0.39341(4) -0.02008(3) 0.14680(2) 0.02880(11) Uani 1 1 d . . . . .
Zr03 Zr 0.40088(4) 0.24289(3) 0.15454(2) 0.03039(11) Uani 1 1 d . . . . .
Ni04 Ni 0.500000 0.500000 0.500000 0.02706(16) Uani 1 2 d S T P . .
Cl05 Cl 0.27438(9) 0.54094(9) 0.52706(5) 0.0361(2) Uani 1 1 d . . . . .
Cl06 Cl 0.24958(10) 0.20340(9) -0.01488(5) 0.0392(2) Uani 1 1 d . . . . .
O007 O 0.4555(3) 0.0814(2) 0.19314(13) 0.0290(6) Uani 1 1 d . . . . .
O008 O 0.5980(3) 0.1935(3) 0.12383(15) 0.0330(7) Uani 1 1 d . . . . .
O009 O 0.3664(3) 0.1370(2) 0.09668(14) 0.0316(6) Uani 1 1 d . . . . .
O00A O 0.5636(3) 0.1319(2) 0.77119(14) 0.0347(7) Uani 1 1 d . . . . .
O00B O 0.2244(3) 0.2236(3) 0.21878(15) 0.0385(7) Uani 1 1 d . . . . .
O00C O 0.3930(3) 0.0920(2) 0.75249(14) 0.0344(6) Uani 1 1 d . . . . .
O00D O 0.6130(3) 0.1382(2) 0.25636(14) 0.0336(6) Uani 1 1 d . . . . .
O00E O 0.2196(3) 0.0467(3) 0.21367(15) 0.0376(7) Uani 1 1 d . . . . .
O00F O 0.4484(3) 0.2739(2) 0.23968(14) 0.0363(7) Uani 1 1 d . . . . .
O00G O 0.5905(3) -0.0487(3) 0.11454(15) 0.0309(6) Uani 1 1 d . . . . .
O00H O 0.7470(3) 0.3359(3) 0.09590(17) 0.0480(8) Uani 1 1 d . . . . .
N00I N 0.5051(3) 0.3657(3) 0.57373(17) 0.0361(8) Uani 1 1 d . . . . .
N00J N 0.8488(4) 0.3378(3) -0.0048(2) 0.0450(9) Uani 1 1 d . . . . .
N00K N 0.5010(3) 0.3853(3) 0.43520(18) 0.0373(8) Uani 1 1 d . . . . .
C00L C 0.5982(4) 0.3032(4) 0.4170(2) 0.0340(9) Uani 1 1 d . . . . .
H00L H 0.663319 0.284487 0.439639 0.041 Uiso 1 1 calc R . . . .
C00M C 0.8570(4) -0.1006(4) 0.1679(3) 0.0447(11) Uani 1 1 d . . . . .
H00M H 0.855682 -0.175630 0.180687 0.054 Uiso 1 1 calc R . . . .
C00N C 0.8627(4) 0.0614(4) 0.1073(3) 0.0448(11) Uani 1 1 d . . . . .
H00N H 0.866284 0.114076 0.072165 0.054 Uiso 1 1 calc R . . . .
N00O N -0.2891(5) 0.5564(4) 0.2099(2) 0.0618(13) Uani 1 1 d . . . . .
O00P O -0.1221(5) 0.6239(5) 0.2044(3) 0.1013(19) Uani 1 1 d . . . . .
N00Q N -0.1018(4) 0.1565(5) 0.4065(2) 0.0613(13) Uani 1 1 d . . . . .
H00Q H -0.160770 0.160489 0.440984 0.074 Uiso 1 1 calc R . . . .
C00R C 0.6092(4) 0.2427(4) 0.3659(2) 0.0361(9) Uani 1 1 d . . . . .
H00R H 0.679218 0.182958 0.355071 0.043 Uiso 1 1 calc R . . . .
C00S C 0.1844(4) 0.1381(4) 0.2387(2) 0.0382(10) Uani 1 1 d . . . . .
C00T C 0.8562(5) -0.0190(5) 0.2063(3) 0.0517(13) Uani 1 1 d . . . . .
H00T H 0.854268 -0.029679 0.250115 0.062 Uiso 1 1 calc R . . . .
C00U C 0.4925(4) 0.2164(3) 0.68030(19) 0.0337(9) Uani 1 1 d . . . . .
C00V C 0.9582(5) 0.3467(5) -0.0565(3) 0.0574(14) Uani 1 1 d . . . . .
H00A H 0.937803 0.415416 -0.082673 0.086 Uiso 1 1 calc GR . . . .
H00B H 0.979256 0.283583 -0.082276 0.086 Uiso 1 1 calc GR . . . .
H00C H 1.029714 0.347089 -0.038835 0.086 Uiso 1 1 calc GR . . . .
C00W C 0.8601(4) -0.0496(4) 0.1068(2) 0.0416(11) Uani 1 1 d . . . . .
H00W H 0.860408 -0.084777 0.070986 0.050 Uiso 1 1 calc R . . . .
C00X C 0.4302(5) -0.1816(4) 0.0808(2) 0.0410(10) Uani 1 1 d . . . . .
H00X H 0.513084 -0.224926 0.069546 0.049 Uiso 1 1 calc R . . . .
C00Y C 0.4829(4) 0.1392(3) 0.73912(19) 0.0329(9) Uani 1 1 d . . . . .
C00Z C 0.8589(4) 0.0802(4) 0.1696(3) 0.0496(13) Uani 1 1 d . . . . .
H00Z H 0.858236 0.148499 0.184073 0.060 Uiso 1 1 calc R . . . .
C010 C 0.0839(4) 0.1435(4) 0.2976(2) 0.0414(11) Uani 1 1 d . . . . .
C011 C 0.5273(4) 0.2217(4) 0.2717(2) 0.0318(9) Uani 1 1 d . . . . .
C012 C 0.3394(5) -0.2006(4) 0.1353(2) 0.0405(10) Uani 1 1 d . . . . .
H012 H 0.350584 -0.258339 0.167407 0.049 Uiso 1 1 calc R . . . .
C013 C 0.2747(5) 0.3866(4) 0.0876(3) 0.0476(12) Uani 1 1 d . . . . .
H013 H 0.219574 0.364006 0.068047 0.057 Uiso 1 1 calc R . . . .
C014 C 0.8414(5) 0.3462(4) 0.0556(3) 0.0453(11) Uani 1 1 d . . . . .
C015 C 0.2538(5) -0.0498(4) 0.0784(2) 0.0420(11) Uani 1 1 d . . . . .
H015 H 0.195920 0.012581 0.065006 0.050 Uiso 1 1 calc R . . . .
C016 C 0.7414(5) 0.3218(5) -0.0257(3) 0.0594(15) Uani 1 1 d . . . . .
H01D H 0.669874 0.383936 -0.014440 0.089 Uiso 1 1 calc GR . . . .
H01E H 0.719901 0.252901 -0.005352 0.089 Uiso 1 1 calc GR . . . .
H01I H 0.762615 0.317668 -0.071403 0.089 Uiso 1 1 calc GR . . . .
C017 C 0.2300(4) -0.1181(4) 0.1331(2) 0.0391(10) Uani 1 1 d . . . . .
H017 H 0.153447 -0.110243 0.163474 0.047 Uiso 1 1 calc R . . . .
C018 C 0.3766(5) -0.0887(4) 0.0468(2) 0.0399(10) Uani 1 1 d . . . . .
H018 H 0.416961 -0.056845 0.008393 0.048 Uiso 1 1 calc R . . . .
C019 C 0.2430(5) 0.4283(4) 0.1471(3) 0.0475(12) Uani 1 1 d . . . . .
H019 H 0.163511 0.438209 0.175083 0.057 Uiso 1 1 calc R . . . .
C01A C 0.0245(5) 0.0591(5) 0.3186(2) 0.0494(12) Uani 1 1 d . . . . .
H01A H 0.046268 -0.004990 0.295838 0.059 Uiso 1 1 calc R . . . .
C01B C 0.4457(5) 0.4262(4) 0.1052(3) 0.0486(12) Uani 1 1 d . . . . .
H01B H 0.528409 0.435585 0.099781 0.058 Uiso 1 1 calc R . . . .
C01C C 0.3493(5) 0.4526(4) 0.1574(2) 0.0462(12) Uani 1 1 d . . . . .
H01C H 0.355254 0.482140 0.193974 0.055 Uiso 1 1 calc R . . . .
C01D C 0.5171(4) 0.2707(4) 0.3315(2) 0.0351(9) Uani 1 1 d . . . . .
C01E C 0.9511(5) 0.3680(6) 0.0757(3) 0.0682(17) Uani 1 1 d . . . . .
H01M H 0.981561 0.427360 0.047724 0.102 Uiso 1 1 calc GR . . . .
H01N H 1.018198 0.300723 0.073391 0.102 Uiso 1 1 calc GR . . . .
H01O H 0.924856 0.390147 0.118891 0.102 Uiso 1 1 calc GR . . . .
C01F C 0.0468(5) 0.2372(5) 0.3323(3) 0.0524(13) Uani 1 1 d . . . . .
H01F H 0.084021 0.298533 0.318970 0.063 Uiso 1 1 calc R . . . .
C01G C -0.0454(5) 0.2377(6) 0.3863(3) 0.0619(16) Uani 1 1 d . . . . .
H01G H -0.069383 0.300545 0.410215 0.074 Uiso 1 1 calc R . . . .
C01H C 0.4002(5) 0.3837(4) 0.0621(2) 0.0473(12) Uani 1 1 d . . . . .
H01H H 0.446460 0.357675 0.022699 0.057 Uiso 1 1 calc R . . . .
C01I C -0.3207(7) 0.6273(6) 0.1566(3) 0.0735(19) Uani 1 1 d . . . . .
H01P H -0.255051 0.667562 0.138713 0.110 Uiso 1 1 calc GR . . . .
H01U H -0.400470 0.680082 0.169781 0.110 Uiso 1 1 calc GR . . . .
H01V H -0.328035 0.582609 0.124858 0.110 Uiso 1 1 calc GR . . . .
C01J C 0.4150(5) 0.3546(6) 0.3519(3) 0.070(2) Uani 1 1 d . . . . .
H01J H 0.348855 0.376049 0.330000 0.084 Uiso 1 1 calc R . . . .
C01K C 0.4117(6) 0.3175(5) 0.5936(3) 0.071(2) Uani 1 1 d . . . . .
H01K H 0.346957 0.333944 0.570797 0.086 Uiso 1 1 calc R . . . .
C01L C -0.0674(5) 0.0672(5) 0.3732(3) 0.0609(15) Uani 1 1 d . . . . .
H01L H -0.107376 0.007735 0.387540 0.073 Uiso 1 1 calc R . . . .
C01M C -0.1873(7) 0.5577(6) 0.2302(3) 0.0712(18) Uani 1 1 d . . . . .
C01P C -0.3745(9) 0.4826(7) 0.2379(4) 0.090(2) Uani 1 1 d . . . . .
H01W H -0.461296 0.524511 0.241710 0.136 Uiso 1 1 calc GR . . . .
H01X H -0.360115 0.452424 0.279595 0.136 Uiso 1 1 calc GR . . . .
H01Y H -0.358500 0.421898 0.210899 0.136 Uiso 1 1 calc GR . . . .
C01Q C 0.5962(5) 0.3323(8) 0.6048(3) 0.098(3) Uani 1 1 d . . . . .
H01Q H 0.669947 0.358944 0.588906 0.118 Uiso 1 1 calc R . . . .
C01R C 0.4094(5) 0.4067(6) 0.4038(3) 0.076(2) Uani 1 1 d . . . . .
H01R H 0.336016 0.461305 0.418244 0.091 Uiso 1 1 calc R . . . .
C01S C 0.4022(7) 0.2438(6) 0.6461(3) 0.081(2) Uani 1 1 d . . . . .
H01S H 0.331667 0.211771 0.658393 0.097 Uiso 1 1 calc R . . . .
C01T C 0.5926(5) 0.2620(8) 0.6582(3) 0.093(3) Uani 1 1 d . . . . .
H01T H 0.659593 0.245469 0.679441 0.112 Uiso 1 1 calc R . . . .
C01U C -0.1515(10) 0.4767(7) 0.2831(4) 0.106(3) Uani 1 1 d . . . . .
H01Z H -0.211453 0.497052 0.322381 0.160 Uiso 1 1 calc GR . . . .
H H -0.067532 0.478050 0.287073 0.160 Uiso 1 1 calc GR . . . .
HA H -0.152299 0.402303 0.274333 0.160 Uiso 1 1 calc GR . . . .
H009 H 0.337(5) 0.159(4) 0.069(3) 0.036(14) Uiso 1 1 d . . . . .
H00G H 0.624(5) -0.087(5) 0.094(3) 0.046(18) Uiso 1 1 d . . . . .
H008 H 0.635(5) 0.224(5) 0.120(3) 0.043(19) Uiso 1 1 d . . . . .

loop_
_atom_site_aniso_label
_atom_site_aniso_U_11
_atom_site_aniso_U_22
_atom_site_aniso_U_33
_atom_site_aniso_U_23
_atom_site_aniso_U_13
_atom_site_aniso_U_12
Zr01 0.0349(2) 0.0272(2) 0.0257(2) -0.00354(15) -0.01036(16) -0.00332(16)
Zr02 0.0349(2) 0.0281(2) 0.0235(2) -0.00250(15) -0.00875(15) -0.00479(16)
Zr03 0.0376(2) 0.0268(2) 0.0271(2) -0.00346(15) -0.01191(16) -0.00256(16)
Ni04 0.0310(4) 0.0283(4) 0.0218(3) -0.0020(3) -0.0067(3) -0.0059(3)
Cl05 0.0319(5) 0.0413(6) 0.0349(5) -0.0089(4) -0.0046(4) -0.0072(4)
Cl06 0.0454(6) 0.0399(6) 0.0305(5) -0.0083(4) -0.0154(4) 0.0027(5)
O007 0.0347(14) 0.0265(14) 0.0261(14) -0.0030(11) -0.0112(12) -0.0025(11)
O008 0.0395(17) 0.0302(16) 0.0308(16) -0.0017(12) -0.0092(13) -0.0094(14)
O009 0.0442(17) 0.0298(15) 0.0254(15) -0.0036(12) -0.0170(13) -0.0072(13)
O00A 0.0418(16) 0.0350(16) 0.0269(15) 0.0028(12) -0.0115(13) -0.0071(13)
O00B 0.0423(17) 0.0350(16) 0.0358(17) -0.0017(13) -0.0101(13) -0.0033(13)
O00C 0.0402(16) 0.0331(15) 0.0297(15) 0.0026(12) -0.0113(13) -0.0071(13)
O00D 0.0389(15) 0.0314(15) 0.0315(15) -0.0076(12) -0.0123(13) -0.0027(13)
O00E 0.0373(16) 0.0376(16) 0.0357(17) -0.0080(13) -0.0050(13) -0.0046(13)
O00F 0.0466(17) 0.0334(15) 0.0318(16) -0.0070(12) -0.0165(14) -0.0046(13)
O00G 0.0346(15) 0.0302(15) 0.0273(15) -0.0072(13) -0.0058(13) -0.0049(13)
O00H 0.0479(19) 0.048(2) 0.051(2) -0.0075(16) -0.0077(16) -0.0168(16)
N00I 0.042(2) 0.0363(19) 0.0259(18) 0.0002(15) -0.0070(15) -0.0040(16)
N00J 0.046(2) 0.038(2) 0.052(3) -0.0080(18) -0.0153(19) -0.0032(17)
N00K 0.0366(19) 0.041(2) 0.035(2) -0.0147(16) -0.0087(16) -0.0044(16)
C00L 0.043(2) 0.033(2) 0.027(2) -0.0032(17) -0.0130(18) -0.0060(18)
C00M 0.037(2) 0.039(2) 0.053(3) -0.001(2) -0.010(2) 0.000(2)
C00N 0.035(2) 0.045(3) 0.051(3) 0.000(2) -0.006(2) -0.006(2)
N00O 0.084(4) 0.054(3) 0.051(3) 0.003(2) -0.018(3) -0.021(3)
O00P 0.098(4) 0.115(4) 0.095(4) 0.039(4) -0.026(3) -0.052(4)
N00Q 0.042(2) 0.081(4) 0.045(3) -0.009(2) 0.008(2) 0.001(2)
C00R 0.043(2) 0.031(2) 0.034(2) -0.0045(18) -0.0139(19) -0.0030(18)
C00S 0.035(2) 0.045(3) 0.031(2) -0.0067(19) -0.0080(18) 0.0009(19)
C00T 0.042(3) 0.070(4) 0.043(3) -0.014(3) -0.019(2) 0.002(2)
C00U 0.044(2) 0.031(2) 0.024(2) 0.0003(16) -0.0110(18) -0.0035(18)
C00V 0.046(3) 0.071(4) 0.049(3) -0.006(3) -0.012(2) 0.000(3)
C00W 0.036(2) 0.045(3) 0.044(3) -0.015(2) -0.011(2) -0.002(2)
C00X 0.047(3) 0.036(2) 0.045(3) -0.010(2) -0.016(2) -0.009(2)
C00Y 0.041(2) 0.029(2) 0.025(2) -0.0044(16) -0.0065(17) -0.0004(18)
C00Z 0.038(2) 0.044(3) 0.070(4) -0.021(3) -0.014(2) -0.006(2)
C010 0.036(2) 0.049(3) 0.037(2) -0.001(2) -0.0130(19) -0.003(2)
C011 0.036(2) 0.034(2) 0.029(2) -0.0054(17) -0.0111(17) -0.0090(17)
C012 0.056(3) 0.036(2) 0.037(2) 0.0014(19) -0.018(2) -0.019(2)
C013 0.060(3) 0.030(2) 0.060(3) -0.002(2) -0.037(3) -0.001(2)
C014 0.044(3) 0.037(2) 0.054(3) -0.010(2) -0.012(2) -0.005(2)
C015 0.052(3) 0.037(2) 0.046(3) -0.004(2) -0.027(2) -0.011(2)
C016 0.060(3) 0.072(4) 0.060(4) 0.003(3) -0.027(3) -0.029(3)
C017 0.040(2) 0.039(2) 0.043(3) -0.008(2) -0.008(2) -0.0166(19)
C018 0.052(3) 0.044(3) 0.031(2) -0.0052(19) -0.009(2) -0.023(2)
C019 0.048(3) 0.030(2) 0.057(3) 0.001(2) -0.010(2) 0.002(2)
C01A 0.045(3) 0.052(3) 0.044(3) -0.006(2) -0.002(2) -0.003(2)
C01B 0.051(3) 0.030(2) 0.064(3) 0.007(2) -0.020(3) -0.006(2)
C01C 0.068(3) 0.027(2) 0.048(3) -0.004(2) -0.030(3) -0.003(2)
C01D 0.035(2) 0.042(2) 0.033(2) -0.0060(18) -0.0099(18) -0.0109(18)
C01E 0.050(3) 0.101(5) 0.066(4) -0.017(4) -0.016(3) -0.030(3)
C01F 0.046(3) 0.056(3) 0.048(3) -0.017(2) -0.006(2) 0.003(2)
C01G 0.050(3) 0.069(4) 0.058(4) -0.026(3) -0.001(3) 0.003(3)
C01H 0.069(3) 0.030(2) 0.035(2) -0.0002(19) -0.012(2) 0.002(2)
C01I 0.088(5) 0.062(4) 0.066(4) 0.012(3) -0.032(4) -0.002(3)
C01J 0.042(3) 0.103(5) 0.067(4) -0.056(4) -0.029(3) 0.021(3)
C01K 0.093(4) 0.079(4) 0.074(4) 0.047(3) -0.063(4) -0.060(4)
C01L 0.045(3) 0.069(4) 0.055(3) -0.002(3) 0.006(3) -0.004(3)
C01M 0.084(5) 0.060(4) 0.063(4) 0.004(3) -0.018(4) -0.008(3)
C01P 0.123(7) 0.082(5) 0.075(5) 0.017(4) -0.025(5) -0.048(5)
C01Q 0.040(3) 0.165(8) 0.079(5) 0.080(5) -0.022(3) -0.038(4)
C01R 0.043(3) 0.114(5) 0.072(4) -0.069(4) -0.029(3) 0.025(3)
C01S 0.099(5) 0.089(5) 0.087(5) 0.049(4) -0.064(4) -0.067(4)
C01T 0.041(3) 0.155(7) 0.077(5) 0.070(5) -0.033(3) -0.033(4)
C01U 0.150(8) 0.090(6) 0.089(6) 0.026(5) -0.064(6) -0.025(6)

loop_
_atom_type_symbol
_atom_type_description
_atom_type_scat_dispersion_real
_atom_type_scat_dispersion_imag
_atom_type_scat_source
C C 0.0033 0.0016 'International Tables Vol C Tables 4.2.6.8 and 6.1.1.4'
H H 0.0000 0.0000 'International Tables Vol C Tables 4.2.6.8 and 6.1.1.4'
Cl Cl 0.1484 0.1585 'International Tables Vol C Tables 4.2.6.8 and 6.1.1.4'
N N 0.0061 0.0033 'International Tables Vol C Tables 4.2.6.8 and 6.1.1.4'
Ni Ni 0.3393 1.1124 'International Tables Vol C Tables 4.2.6.8 and 6.1.1.4'
O O 0.0106 0.0060 'International Tables Vol C Tables 4.2.6.8 and 6.1.1.4'
Zr Zr -2.9673 0.5597 'International Tables Vol C Tables 4.2.6.8 and 6.1.1.4'

loop_
_geom_angle_atom_site_label_1
_geom_angle_atom_site_label_2
_geom_angle_atom_site_label_3
_geom_angle
_geom_angle_site_symmetry_1
_geom_angle_site_symmetry_3
_geom_angle_publ_flag
Zr03 Zr01 Zr02 59.863(12) . . ?
O007 Zr01 Zr02 35.73(8) . . ?
O007 Zr01 Zr03 36.59(8) . . ?
O007 Zr01 O008 73.95(12) . . ?
O007 Zr01 O00C 79.59(11) . 2_656 ?
O007 Zr01 O00D 80.34(11) . . ?
O007 Zr01 O00G 72.89(12) . . ?
O007 Zr01 C00M 152.14(14) . . ?
O007 Zr01 C00N 151.60(14) . . ?
O007 Zr01 C00T 152.51(15) . . ?
O007 Zr01 C00W 151.99(13) . . ?
O007 Zr01 C00Z 151.94(14) . . ?
O008 Zr01 Zr02 87.10(10) . . ?
O008 Zr01 Zr03 37.82(10) . . ?
O008 Zr01 O00C 152.40(12) . 2_656 ?
O008 Zr01 O00D 85.20(12) . . ?
O008 Zr01 O00G 93.94(13) . . ?
O008 Zr01 C00M 131.76(15) . . ?
O008 Zr01 C00N 78.83(15) . . ?
O008 Zr01 C00T 120.75(17) . . ?
O008 Zr01 C00W 103.04(15) . . ?
O008 Zr01 C00Z 88.83(16) . . ?
O00C Zr01 Zr02 75.67(8) 2_656 . ?
O00C Zr01 Zr03 114.84(8) 2_656 . ?
O00C Zr01 O00D 82.74(11) 2_656 . ?
O00C Zr01 C00M 75.78(14) 2_656 . ?
O00C Zr01 C00N 128.38(13) 2_656 . ?
O00C Zr01 C00T 80.82(16) 2_656 . ?
O00C Zr01 C00W 104.01(14) 2_656 . ?
O00C Zr01 C00Z 112.06(15) 2_656 . ?
O00D Zr01 Zr02 114.69(8) . . ?
O00D Zr01 Zr03 76.49(7) . . ?
O00D Zr01 C00M 108.91(14) . . ?
O00D Zr01 C00N 105.49(15) . . ?
O00D Zr01 C00T 78.21(14) . . ?
O00D Zr01 C00W 127.56(13) . . ?
O00D Zr01 C00Z 76.20(15) . . ?
O00G Zr01 Zr02 37.76(9) . . ?
O00G Zr01 Zr03 85.92(9) . . ?
O00G Zr01 O00C 85.57(12) . 2_656 ?
O00G Zr01 O00D 152.31(12) . . ?
O00G Zr01 C00M 92.27(15) . . ?
O00G Zr01 C00N 101.45(15) . . ?
O00G Zr01 C00T 124.48(15) . . ?
O00G Zr01 C00W 79.65(14) . . ?
O00G Zr01 C00Z 131.49(15) . . ?
C00M Zr01 Zr02 123.29(12) . . ?
C00M Zr01 Zr03 168.99(12) . . ?
C00M Zr01 C00N 53.08(16) . . ?
C00M Zr01 C00W 32.04(16) . . ?
C00N Zr01 Zr02 135.98(12) . . ?
C00N Zr01 Zr03 116.64(11) . . ?
C00T Zr01 Zr02 151.07(14) . . ?
C00T Zr01 Zr03 147.93(14) . . ?
C00T Zr01 C00M 32.20(17) . . ?
C00T Zr01 C00N 52.91(18) . . ?
C00T Zr01 C00W 52.81(16) . . ?
C00T Zr01 C00Z 32.04(18) . . ?
C00W Zr01 Zr02 117.36(11) . . ?
C00W Zr01 Zr03 137.20(11) . . ?
C00W Zr01 C00N 31.71(16) . . ?
C00Z Zr01 Zr02 167.96(13) . . ?
C00Z Zr01 Zr03 121.10(12) . . ?
C00Z Zr01 C00M 53.28(17) . . ?
C00Z Zr01 C00N 31.99(17) . . ?
C00Z Zr01 C00W 52.75(16) . . ?
Zr03 Zr02 Zr01 59.964(12) . . ?
O007 Zr02 Zr01 35.68(8) . . ?
O007 Zr02 Zr03 36.69(7) . . ?
O007 Zr02 O009 73.55(11) . . ?
O007 Zr02 O00A 79.48(11) . 2_656 ?
O007 Zr02 O00E 79.67(11) . . ?
O007 Zr02 O00G 72.74(12) . . ?
O007 Zr02 C00X 152.12(14) . . ?
O007 Zr02 C012 153.06(13) . . ?
O007 Zr02 C015 151.48(13) . . ?
O007 Zr02 C017 152.62(14) . . ?
O007 Zr02 C018 151.04(13) . . ?
O009 Zr02 Zr01 85.52(8) . . ?
O009 Zr02 Zr03 37.67(8) . . ?
O009 Zr02 O00A 152.54(12) . 2_656 ?
O009 Zr02 O00E 86.88(12) . . ?
O009 Zr02 O00G 91.70(12) . . ?
O009 Zr02 C00X 114.67(14) . . ?
O009 Zr02 C012 133.16(13) . . ?
O009 Zr02 C015 81.03(13) . . ?
O009 Zr02 C017 108.82(14) . . ?
O009 Zr02 C018 84.33(13) . . ?
O00A Zr02 Zr01 75.35(8) 2_656 . ?
O00A Zr02 Zr03 114.87(8) 2_656 . ?
O00A Zr02 C00X 91.70(14) 2_656 . ?
O00A Zr02 C012 73.59(13) 2_656 . ?
O00A Zr02 C015 123.61(14) 2_656 . ?
O00A Zr02 C017 92.79(14) 2_656 . ?
O00A Zr02 C018 122.85(14) 2_656 . ?
O00E Zr02 Zr01 114.03(8) . . ?
O00E Zr02 Zr03 75.70(8) . . ?
O00E Zr02 O00A 83.25(11) . 2_656 ?
O00E Zr02 C00X 125.87(14) . . ?
O00E Zr02 C012 96.37(14) . . ?
O00E Zr02 C015 86.36(14) . . ?
O00E Zr02 C017 73.32(14) . . ?
O00E Zr02 C018 118.21(14) . . ?
O00G Zr02 Zr01 37.66(9) . . ?
O00G Zr02 Zr03 85.94(9) . . ?
O00G Zr02 O00A 85.12(11) . 2_656 ?
O00G Zr02 O00E 151.58(12) . . ?
O00G Zr02 C00X 80.24(14) . . ?
O00G Zr02 C012 105.06(14) . . ?
O00G Zr02 C015 121.48(15) . . ?
O00G Zr02 C017 133.21(14) . . ?
O00G Zr02 C018 89.83(14) . . ?
C00X Zr02 Zr01 116.54(11) . . ?
C00X Zr02 Zr03 148.87(11) . . ?
C00X Zr02 C012 32.41(16) . . ?
C00X Zr02 C015 52.68(16) . . ?
C00X Zr02 C017 53.06(15) . . ?
C012 Zr02 Zr01 132.98(11) . . ?
C012 Zr02 Zr03 167.04(11) . . ?
C012 Zr02 C017 31.97(15) . . ?
C015 Zr02 Zr01 154.94(12) . . ?
C015 Zr02 Zr03 115.68(11) . . ?
C015 Zr02 C012 52.78(15) . . ?
C015 Zr02 C017 31.76(15) . . ?
C017 Zr02 Zr01 164.65(11) . . ?
C017 Zr02 Zr03 135.16(11) . . ?
C018 Zr02 Zr01 125.95(11) . . ?
C018 Zr02 Zr03 121.47(11) . . ?
C018 Zr02 C00X 31.75(15) . . ?
C018 Zr02 C012 53.07(15) . . ?
C018 Zr02 C015 31.86(16) . . ?
C018 Zr02 C017 52.85(15) . . ?
Zr02 Zr03 Zr01 60.173(12) . . ?
O007 Zr03 Zr01 36.05(8) . . ?
O007 Zr03 Zr02 36.21(8) . . ?
O007 Zr03 O008 73.20(12) . . ?
O007 Zr03 O009 73.16(11) . . ?
O007 Zr03 O00B 79.43(11) . . ?
O007 Zr03 O00F 79.14(11) . . ?
O007 Zr03 C013 151.84(14) . . ?
O007 Zr03 C019 152.68(15) . . ?
O007 Zr03 C01B 152.24(14) . . ?
O007 Zr03 C01C 153.09(14) . . ?
O007 Zr03 C01H 151.04(14) . . ?
O008 Zr03 Zr01 37.59(9) . . ?
O008 Zr03 Zr02 87.20(10) . . ?
O008 Zr03 O00B 151.28(12) . . ?
O008 Zr03 O00F 83.05(12) . . ?
O008 Zr03 C013 119.56(16) . . ?
O008 Zr03 C019 133.05(15) . . ?
O008 Zr03 C01B 80.53(15) . . ?
O008 Zr03 C01C 106.14(16) . . ?
O008 Zr03 C01H 88.02(15) . . ?
O009 Zr03 Zr01 85.76(8) . . ?
O009 Zr03 Zr02 37.75(8) . . ?
O009 Zr03 O008 93.51(13) . . ?
O009 Zr03 O00B 86.65(12) . . ?
O009 Zr03 O00F 151.85(12) . . ?
O009 Zr03 C013 80.72(14) . . ?
O009 Zr03 C019 107.26(15) . . ?
O009 Zr03 C01B 118.04(16) . . ?
O009 Zr03 C01C 133.03(14) . . ?
O009 Zr03 C01H 86.55(15) . . ?
O00B Zr03 Zr01 114.03(8) . . ?
O00B Zr03 Zr02 75.44(8) . . ?
O00B Zr03 C013 88.85(16) . . ?
O00B Zr03 C019 73.38(15) . . ?
O00B Zr03 C01B 124.43(15) . . ?
O00B Zr03 C01C 94.31(15) . . ?
O00B Zr03 C01H 120.61(15) . . ?
O00F Zr03 Zr01 74.49(8) . . ?
O00F Zr03 Zr02 114.10(8) . . ?
O00F Zr03 O00B 83.45(12) . . ?
O00F Zr03 C013 125.18(14) . . ?
O00F Zr03 C019 95.03(15) . . ?
O00F Zr03 C01B 89.06(16) . . ?
O00F Zr03 C01C 74.14(14) . . ?
O00F Zr03 C01H 121.08(15) . . ?
C013 Zr03 Zr01 152.70(13) . . ?
C013 Zr03 Zr02 116.07(11) . . ?
C013 Zr03 C019 31.92(17) . . ?
C013 Zr03 C01C 52.40(16) . . ?
C019 Zr03 Zr01 165.77(13) . . ?
C019 Zr03 Zr02 133.97(13) . . ?
C01B Zr03 Zr01 116.57(12) . . ?
C01B Zr03 Zr02 152.32(14) . . ?
C01B Zr03 C013 52.53(17) . . ?
C01B Zr03 C019 52.52(17) . . ?
C01B Zr03 C01C 31.76(18) . . ?
C01C Zr03 Zr01 134.34(12) . . ?
C01C Zr03 Zr02 165.44(12) . . ?
C01C Zr03 C019 31.49(17) . . ?
C01H Zr03 Zr01 124.13(12) . . ?
C01H Zr03 Zr02 123.48(12) . . ?
C01H Zr03 C013 31.91(18) . . ?
C01H Zr03 C019 53.06(17) . . ?
C01H Zr03 C01B 32.13(18) . . ?
C01H Zr03 C01C 52.98(16) . . ?
Cl05 Ni04 Cl05 180.00(5) 2_666 . ?
N00I Ni04 Cl05 89.52(10) . . ?
N00I Ni04 Cl05 90.48(10) 2_666 . ?
N00I Ni04 Cl05 90.48(10) . 2_666 ?
N00I Ni04 Cl05 89.52(10) 2_666 2_666 ?
N00I Ni04 N00I 180.0 . 2_666 ?
N00K Ni04 Cl05 90.21(10) . . ?
N00K Ni04 Cl05 89.79(10) 2_666 . ?
N00K Ni04 Cl05 90.21(10) 2_666 2_666 ?
N00K Ni04 Cl05 89.79(10) . 2_666 ?
N00K Ni04 N00I 91.00(15) . 2_666 ?
N00K Ni04 N00I 89.00(15) . . ?
N00K Ni04 N00I 89.00(15) 2_666 2_666 ?
N00K Ni04 N00I 91.00(15) 2_666 . ?
N00K Ni04 N00K 180.0 2_666 . ?
Zr01 O007 Zr02 108.60(12) . . ?
Zr01 O007 Zr03 107.36(13) . . ?
Zr02 O007 Zr03 107.10(12) . . ?
Zr01 O008 Zr03 104.59(16) . . ?
Zr01 O008 H008 116(6) . . ?
Zr03 O008 H008 126(6) . . ?
Zr02 O009 H009 132(4) . . ?
Zr03 O009 Zr02 104.58(13) . . ?
Zr03 O009 H009 122(4) . . ?
C00Y O00A Zr02 131.2(3) . 2_656 ?
C00S O00B Zr03 130.1(3) . . ?
C00Y O00C Zr01 130.5(3) . 2_656 ?
C011 O00D Zr01 128.4(3) . . ?
C00S O00E Zr02 129.6(3) . . ?
C011 O00F Zr03 133.9(3) . . ?
Zr01 O00G Zr02 104.58(14) . . ?
Zr01 O00G H00G 130(5) . . ?
Zr02 O00G H00G 124(5) . . ?
C01K N00I Ni04 121.3(3) . . ?
C01K N00I C01Q 114.8(4) . . ?
C01Q N00I Ni04 123.7(4) . . ?
C014 N00J C00V 125.8(4) . . ?
C014 N00J C016 120.1(5) . . ?
C016 N00J C00V 114.0(5) . . ?
C00L N00K Ni04 123.0(3) . . ?
C00L N00K C01R 116.9(4) . . ?
C01R N00K Ni04 119.1(3) . . ?
N00K C00L H00L 118.6 . . ?
N00K C00L C00R 122.8(4) . . ?
C00R C00L H00L 118.6 . . ?
Zr01 C00M H00M 118.0 . . ?
C00T C00M Zr01 73.1(3) . . ?
C00T C00M H00M 126.6 . . ?
C00T C00M C00W 106.8(5) . . ?
C00W C00M Zr01 74.4(3) . . ?
C00W C00M H00M 126.6 . . ?
Zr01 C00N H00N 119.5 . . ?
C00W C00N Zr01 73.4(3) . . ?
C00W C00N H00N 126.4 . . ?
C00W C00N C00Z 107.3(5) . . ?
C00Z C00N Zr01 72.6(3) . . ?
C00Z C00N H00N 126.4 . . ?
C01I N00O C01P 115.1(6) . . ?
C01M N00O C01I 120.5(6) . . ?
C01M N00O C01P 124.3(6) . . ?
C01G N00Q H00Q 120.8 . . ?
C01G N00Q C01L 118.3(5) . . ?
C01L N00Q H00Q 120.8 . . ?
C00L C00R H00R 120.3 . . ?
C01D C00R C00L 119.3(4) . . ?
C01D C00R H00R 120.3 . . ?
O00B C00S O00E 126.4(4) . . ?
O00B C00S C010 117.7(4) . . ?
O00E C00S C010 115.9(4) . . ?
Zr01 C00T H00T 117.1 . . ?
C00M C00T Zr01 74.7(3) . . ?
C00M C00T H00T 125.6 . . ?
C00Z C00T Zr01 74.5(3) . . ?
C00Z C00T C00M 108.8(5) . . ?
C00Z C00T H00T 125.6 . . ?
C01S C00U C00Y 122.3(5) . . ?
C01T C00U C00Y 121.8(4) . . ?
C01T C00U C01S 115.9(5) . . ?
N00J C00V H00A 109.5 . . ?
N00J C00V H00B 109.5 . . ?
N00J C00V H00C 109.5 . . ?
H00A C00V H00B 109.5 . . ?
H00A C00V H00C 109.5 . . ?
H00B C00V H00C 109.5 . . ?
Zr01 C00W H00W 117.9 . . ?
C00M C00W Zr01 73.6(3) . . ?
C00M C00W H00W 125.5 . . ?
C00N C00W Zr01 74.9(3) . . ?
C00N C00W C00M 109.0(5) . . ?
C00N C00W H00W 125.5 . . ?
Zr02 C00X H00X 118.0 . . ?
C012 C00X Zr02 74.2(3) . . ?
C012 C00X H00X 126.1 . . ?
C018 C00X Zr02 73.7(3) . . ?
C018 C00X H00X 126.1 . . ?
C018 C00X C012 107.9(4) . . ?
O00A C00Y O00C 126.6(4) . . ?
O00A C00Y C00U 116.2(4) . . ?
O00C C00Y C00U 117.2(4) . . ?
Zr01 C00Z H00Z 117.2 . . ?
C00N C00Z Zr01 75.4(3) . . ?
C00N C00Z H00Z 125.9 . . ?
C00T C00Z Zr01 73.5(3) . . ?
C00T C00Z C00N 108.1(5) . . ?
C00T C00Z H00Z 125.9 . . ?
C01A C010 C00S 121.7(5) . . ?
C01A C010 C01F 117.9(5) . . ?
C01F C010 C00S 120.4(5) . . ?
O00D C011 O00F 126.3(4) . . ?
O00D C011 C01D 119.0(4) . . ?
O00F C011 C01D 114.6(4) . . ?
Zr02 C012 H012 117.9 . . ?
C00X C012 Zr02 73.4(3) . . ?
C00X C012 H012 126.3 . . ?
C017 C012 Zr02 74.4(3) . . ?
C017 C012 C00X 107.3(4) . . ?
C017 C012 H012 126.3 . . ?
Zr03 C013 H013 118.5 . . ?
C019 C013 Zr03 74.8(3) . . ?
C019 C013 H013 125.7 . . ?
C01H C013 Zr03 72.9(3) . . ?
C01H C013 H013 125.7 . . ?
C01H C013 C019 108.5(5) . . ?
O00H C014 N00J 121.6(5) . . ?
O00H C014 C01E 119.2(5) . . ?
N00J C014 C01E 119.2(5) . . ?
Zr02 C015 H015 118.2 . . ?
C017 C015 Zr02 74.6(3) . . ?
C017 C015 H015 125.8 . . ?
C018 C015 Zr02 73.3(3) . . ?
C018 C015 H015 125.8 . . ?
C018 C015 C017 108.5(4) . . ?
N00J C016 H01D 109.5 . . ?
N00J C016 H01E 109.5 . . ?
N00J C016 H01I 109.5 . . ?
H01D C016 H01E 109.5 . . ?
H01D C016 H01I 109.5 . . ?
H01E C016 H01I 109.5 . . ?
Zr02 C017 H017 118.6 . . ?
C012 C017 Zr02 73.6(3) . . ?
C012 C017 H017 126.1 . . ?
C015 C017 Zr02 73.6(3) . . ?
C015 C017 C012 107.8(4) . . ?
C015 C017 H017 126.1 . . ?
Zr02 C018 H018 116.9 . . ?
C00X C018 Zr02 74.5(3) . . ?
C00X C018 C015 108.6(4) . . ?
C00X C018 H018 125.7 . . ?
C015 C018 Zr02 74.8(3) . . ?
C015 C018 H018 125.7 . . ?
Zr03 C019 H019 118.6 . . ?
C013 C019 Zr03 73.3(3) . . ?
C013 C019 H019 126.3 . . ?
C01C C019 Zr03 73.8(3) . . ?
C01C C019 C013 107.3(5) . . ?
C01C C019 H019 126.3 . . ?
C010 C01A H01A 120.1 . . ?
C010 C01A C01L 119.8(5) . . ?
C01L C01A H01A 120.1 . . ?
Zr03 C01B H01B 117.9 . . ?
C01C C01B Zr03 74.9(3) . . ?
C01C C01B H01B 125.8 . . ?
C01C C01B C01H 108.3(5) . . ?
C01H C01B Zr03 73.3(3) . . ?
C01H C01B H01B 125.8 . . ?
Zr03 C01C H01C 118.1 . . ?
C019 C01C Zr03 74.7(3) . . ?
C019 C01C C01B 108.4(5) . . ?
C019 C01C H01C 125.8 . . ?
C01B C01C Zr03 73.3(3) . . ?
C01B C01C H01C 125.8 . . ?
C00R C01D C011 123.6(4) . . ?
C00R C01D C01J 117.2(4) . . ?
C01J C01D C011 119.0(4) . . ?
C014 C01E H01M 109.5 . . ?
C014 C01E H01N 109.5 . . ?
C014 C01E H01O 109.5 . . ?
H01M C01E H01N 109.5 . . ?
H01M C01E H01O 109.5 . . ?
H01N C01E H01O 109.5 . . ?
C010 C01F H01F 120.9 . . ?
C01G C01F C010 118.1(6) . . ?
C01G C01F H01F 120.9 . . ?
N00Q C01G C01F 123.8(6) . . ?
N00Q C01G H01G 118.1 . . ?
C01F C01G H01G 118.1 . . ?
Zr03 C01H H01H 116.1 . . ?
C013 C01H Zr03 75.2(3) . . ?
C013 C01H C01B 107.4(5) . . ?
C013 C01H H01H 126.3 . . ?
C01B C01H Zr03 74.6(3) . . ?
C01B C01H H01H 126.3 . . ?
N00O C01I H01P 109.5 . . ?
N00O C01I H01U 109.5 . . ?
N00O C01I H01V 109.5 . . ?
H01P C01I H01U 109.5 . . ?
H01P C01I H01V 109.5 . . ?
H01U C01I H01V 109.5 . . ?
C01D C01J H01J 120.1 . . ?
C01R C01J C01D 119.7(5) . . ?
C01R C01J H01J 120.1 . . ?
N00I C01K H01K 118.3 . . ?
N00I C01K C01S 123.4(5) . . ?
C01S C01K H01K 118.3 . . ?
N00Q C01L C01A 122.0(6) . . ?
N00Q C01L H01L 119.0 . . ?
C01A C01L H01L 119.0 . . ?
N00O C01M C01U 119.3(7) . . ?
O00P C01M N00O 119.8(6) . . ?
O00P C01M C01U 120.9(7) . . ?
N00O C01P H01W 109.5 . . ?
N00O C01P H01X 109.5 . . ?
N00O C01P H01Y 109.5 . . ?
H01W C01P H01X 109.5 . . ?
H01W C01P H01Y 109.5 . . ?
H01X C01P H01Y 109.5 . . ?
N00I C01Q H01Q 117.4 . . ?
N00I C01Q C01T 125.1(5) . . ?
C01T C01Q H01Q 117.4 . . ?
N00K C01R C01J 123.8(5) . . ?
N00K C01R H01R 118.1 . . ?
C01J C01R H01R 118.1 . . ?
C00U C01S C01K 120.9(5) . . ?
C00U C01S H01S 119.5 . . ?
C01K C01S H01S 119.5 . . ?
C00U C01T C01Q 119.5(5) . . ?
C00U C01T H01T 120.3 . . ?
C01Q C01T H01T 120.3 . . ?
C01M C01U H01Z 109.5 . . ?
C01M C01U H 109.5 . . ?
C01M C01U HA 109.5 . . ?
H01Z C01U H 109.5 . . ?
H01Z C01U HA 109.5 . . ?
H C01U HA 109.5 . . ?

loop_
_geom_bond_atom_site_label_1
_geom_bond_atom_site_label_2
_geom_bond_distance
_geom_bond_site_symmetry_2
_geom_bond_publ_flag
Zr01 Zr02 3.3590(6) . ?
Zr01 Zr03 3.3519(5) . ?
Zr01 O007 2.067(3) . ?
Zr01 O008 2.113(3) . ?
Zr01 O00C 2.215(3) 2_656 ?
Zr01 O00D 2.232(3) . ?
Zr01 O00G 2.121(3) . ?
Zr01 C00M 2.545(4) . ?
Zr01 C00N 2.573(5) . ?
Zr01 C00T 2.524(5) . ?
Zr01 C00W 2.555(5) . ?
Zr01 C00Z 2.536(5) . ?
Zr02 Zr03 3.3485(6) . ?
Zr02 O007 2.070(3) . ?
Zr02 O009 2.118(3) . ?
Zr02 O00A 2.209(3) 2_656 ?
Zr02 O00E 2.200(3) . ?
Zr02 O00G 2.125(3) . ?
Zr02 C00X 2.536(5) . ?
Zr02 C012 2.547(5) . ?
Zr02 C015 2.545(4) . ?
Zr02 C017 2.557(4) . ?
Zr02 C018 2.526(5) . ?
Zr03 O007 2.093(3) . ?
Zr03 O008 2.124(3) . ?
Zr03 O009 2.114(3) . ?
Zr03 O00B 2.203(3) . ?
Zr03 O00F 2.173(3) . ?
Zr03 C013 2.544(4) . ?
Zr03 C019 2.564(4) . ?
Zr03 C01B 2.531(5) . ?
Zr03 C01C 2.552(5) . ?
Zr03 C01H 2.514(5) . ?
Ni04 Cl05 2.4148(10) 2_666 ?
Ni04 Cl05 2.4148(10) . ?
Ni04 N00I 2.181(4) . ?
Ni04 N00I 2.181(4) 2_666 ?
Ni04 N00K 2.148(4) 2_666 ?
Ni04 N00K 2.148(4) . ?
O008 H008 0.63(6) . ?
O009 H009 0.76(5) . ?
O00A C00Y 1.260(5) . ?
O00B C00S 1.256(6) . ?
O00C C00Y 1.261(5) . ?
O00D C011 1.255(5) . ?
O00E C00S 1.266(6) . ?
O00F C011 1.268(5) . ?
O00G H00G 0.68(6) . ?
O00H C014 1.238(6) . ?
N00I C01K 1.308(7) . ?
N00I C01Q 1.323(7) . ?
N00J C00V 1.485(7) . ?
N00J C014 1.326(7) . ?
N00J C016 1.465(6) . ?
N00K C00L 1.325(6) . ?
N00K C01R 1.334(6) . ?
C00L H00L 0.9500 . ?
C00L C00R 1.399(6) . ?
C00M H00M 0.9500 . ?
C00M C00T 1.406(8) . ?
C00M C00W 1.408(7) . ?
C00N H00N 0.9500 . ?
C00N C00W 1.401(7) . ?
C00N C00Z 1.408(8) . ?
N00O C01I 1.437(7) . ?
N00O C01M 1.336(9) . ?
N00O C01P 1.481(9) . ?
O00P C01M 1.243(8) . ?
N00Q H00Q 0.8800 . ?
N00Q C01G 1.312(8) . ?
N00Q C01L 1.340(8) . ?
C00R H00R 0.9500 . ?
C00R C01D 1.380(6) . ?
C00S C010 1.501(6) . ?
C00T H00T 0.9500 . ?
C00T C00Z 1.397(8) . ?
C00U C00Y 1.511(6) . ?
C00U C01S 1.361(7) . ?
C00U C01T 1.357(8) . ?
C00V H00A 0.9800 . ?
C00V H00B 0.9800 . ?
C00V H00C 0.9800 . ?
C00W H00W 0.9500 . ?
C00X H00X 0.9500 . ?
C00X C012 1.418(7) . ?
C00X C018 1.385(7) . ?
C00Z H00Z 0.9500 . ?
C010 C01A 1.369(7) . ?
C010 C01F 1.403(7) . ?
C011 C01D 1.491(6) . ?
C012 H012 0.9500 . ?
C012 C017 1.406(7) . ?
C013 H013 0.9500 . ?
C013 C019 1.404(8) . ?
C013 C01H 1.391(8) . ?
C014 C01E 1.510(7) . ?
C015 H015 0.9500 . ?
C015 C017 1.396(7) . ?
C015 C018 1.392(7) . ?
C016 H01D 0.9800 . ?
C016 H01E 0.9800 . ?
C016 H01I 0.9800 . ?
C017 H017 0.9500 . ?
C018 H018 0.9500 . ?
C019 H019 0.9500 . ?
C019 C01C 1.388(7) . ?
C01A H01A 0.9500 . ?
C01A C01L 1.383(7) . ?
C01B H01B 0.9500 . ?
C01B C01C 1.391(8) . ?
C01B C01H 1.397(8) . ?
C01C H01C 0.9500 . ?
C01D C01J 1.380(7) . ?
C01E H01M 0.9800 . ?
C01E H01N 0.9800 . ?
C01E H01O 0.9800 . ?
C01F H01F 0.9500 . ?
C01F C01G 1.381(8) . ?
C01G H01G 0.9500 . ?
C01H H01H 0.9500 . ?
C01I H01P 0.9800 . ?
C01I H01U 0.9800 . ?
C01I H01V 0.9800 . ?
C01J H01J 0.9500 . ?
C01J C01R 1.367(7) . ?
C01K H01K 0.9500 . ?
C01K C01S 1.383(7) . ?
C01L H01L 0.9500 . ?
C01M C01U 1.503(9) . ?
C01P H01W 0.9800 . ?
C01P H01X 0.9800 . ?
C01P H01Y 0.9800 . ?
C01Q H01Q 0.9500 . ?
C01Q C01T 1.372(8) . ?
C01R H01R 0.9500 . ?
C01S H01S 0.9500 . ?
C01T H01T 0.9500 . ?
C01U H01Z 0.9800 . ?
C01U H 0.9800 . ?
C01U HA 0.9800 . ?

loop_
_platon_squeeze_void_nr
_platon_squeeze_void_average_x
_platon_squeeze_void_average_y
_platon_squeeze_void_average_z
_platon_squeeze_void_volume
_platon_squeeze_void_count_electrons
_platon_squeeze_void_content
1 0.009 0.069 0.500 718 256 ' '
